data_2012117
loop_
_publ_author_name
'Freire, Eleonora'
'Baggio, Sergio'
'Suescun, Leopoldo'
'Baggio, Ricardo'

_publ_section_title
;
 Comparative X-ray study of three nickel(II)--thiocyanate compounds
;
_journal_issue 8
_journal_name_full 'Acta Crystallographica Section C'
_journal_page_first 905
_journal_page_last 908
_journal_paper_doi 10.1107/S0108270101008460
_journal_volume 57
_journal_year 2001
_chemical_formula_iupac '[Ni(CNS)2 (C14 H12 N2 )2 ] , H2 O'
_chemical_formula_moiety 'C30 H24 N6 Ni  S2 , H2 O'
_chemical_formula_sum 'C30 H26 N6 Ni O S2'
_chemical_formula_weight 609.40
_chemical_name_systematic
;
 bis(Isothiocyanato-(2,9-dimethyl-1,10-phenanthroline))-nickel(ii) hydrate
;
_space_group_IT_number 2
_symmetry_cell_setting triclinic
_symmetry_space_group_name_Hall '-P 1'
_symmetry_space_group_name_H-M 'P -1'
_audit_creation_method SHELXL-97
_cell_angle_alpha 77.710(10)
_cell_angle_beta 79.000(10)
_cell_angle_gamma 70.070(10)
_cell_formula_units_Z 2
_cell_length_a 9.6890(10)
_cell_length_b 10.7570(10)
_cell_length_c 14.7540(10)
_cell_measurement_reflns_used 10054
_cell_measurement_temperature 293(2)
_cell_measurement_theta_max 27.52
_cell_measurement_theta_min 3.52
_cell_volume 1400.8(2)
_computing_cell_refinement SAINT
_computing_data_collection 'SMART (Bruker, '
_computing_data_reduction SAINT
_computing_molecular_graphics 'XP in SHELXTL/PC (Sheldrick, 1994)'
_computing_publication_material
;
PARST (Nardelli, 1983) and CSD (Allen & Kennard, 1993)
;
_computing_structure_refinement 'SHELXL97 (Sheldrick, 1997)'
_computing_structure_solution 'SHELXS97 (Sheldrick, 1997)'
_diffrn_ambient_temperature 293(2)
_diffrn_detector_area_resol_mean 4.923
_diffrn_measured_fraction_theta_full .980
_diffrn_measured_fraction_theta_max .980
_diffrn_measurement_device 'Bruker SMART 6000'
_diffrn_measurement_method 'omega scans'
_diffrn_radiation_monochromator mirrors
_diffrn_radiation_source 'rotating anode'
_diffrn_radiation_type MoK\a
_diffrn_radiation_wavelength .71073
_diffrn_reflns_av_R_equivalents .0308
_diffrn_reflns_av_sigmaI/netI .0873
_diffrn_reflns_limit_h_max 12
_diffrn_reflns_limit_h_min -12
_diffrn_reflns_limit_k_max 13
_diffrn_reflns_limit_k_min -13
_diffrn_reflns_limit_l_max 18
_diffrn_reflns_limit_l_min -19
_diffrn_reflns_number 10079
_diffrn_reflns_theta_full 27.52
_diffrn_reflns_theta_max 27.52
_diffrn_reflns_theta_min 2.04
_exptl_absorpt_coefficient_mu .877
_exptl_absorpt_correction_type none
_exptl_crystal_colour turquoise
_exptl_crystal_density_diffrn 1.445
_exptl_crystal_density_method 'not measured'
_exptl_crystal_description plates
_exptl_crystal_F_000 6132
_exptl_crystal_size_max .23
_exptl_crystal_size_mid .22
_exptl_crystal_size_min .16
_refine_diff_density_max .40
_refine_diff_density_min -.27
_refine_ls_extinction_method none
_refine_ls_goodness_of_fit_ref .972
_refine_ls_hydrogen_treatment constr
_refine_ls_matrix_type fullcycle
_refine_ls_number_parameters 366
_refine_ls_number_reflns 6316
_refine_ls_number_restraints 0
_refine_ls_restrained_S_all .972
_refine_ls_R_factor_all .071
_refine_ls_R_factor_gt .040
_refine_ls_shift/su_max <0.01
_refine_ls_shift/su_mean <0.01
_refine_ls_structure_factor_coef Fsqd
_refine_ls_weighting_details ' w = 1/[\s^2^(Fo^2^)+(0.040P)^2^] where P=(Fo^2^+2Fc^2^)/3'
_refine_ls_weighting_scheme calc
_refine_ls_wR_factor_ref .081
_reflns_number_gt 3612
_reflns_number_total 6316
_reflns_threshold_expression I>2\s(I)
_cod_data_source_file bk1604.cif
_cod_data_source_block III
_cod_depositor_comments
;
The following automatic conversions were performed:
'_geom_bond_publ_flag' value 'Y' changed to 'y' according to
'/home/saulius/struct/CIF-dictionaries/cif_core.dic' dictionary named
'cif_core.dic' version 2.4.1 from 2010-06-29 (10
times).

'_geom_bond_publ_flag' value 'N' changed to 'n' according to
'/home/saulius/struct/CIF-dictionaries/cif_core.dic' dictionary named
'cif_core.dic' version 2.4.1 from 2010-06-29 (36 times).

Automatic conversion script
Id: cif_fix_enum 1527 2010-12-29 10:47:43Z saulius 

The following automatic conversions were performed:

'_geom_bond_publ_flag' value 'Y' changed to 'y' according to
/home/saulius/struct/CIF-dictionaries/cif_core.dic dictionary named
'cif_core.dic' version 2.4.1 from 2010-06-29 (10
times).

'_geom_bond_publ_flag' value 'N' changed to 'n' according to
/home/saulius/struct/CIF-dictionaries/cif_core.dic dictionary named
'cif_core.dic' version 2.4.1 from 2010-06-29 (36
times).

'_geom_angle_publ_flag' value 'Y' changed to 'y' according
to /home/saulius/struct/CIF-dictionaries/cif_core.dic dictionary
named 'cif_core.dic' version 2.4.1 from 2010-06-29 (17
times).

'_geom_angle_publ_flag' value 'N' changed to 'n' according
to /home/saulius/struct/CIF-dictionaries/cif_core.dic dictionary
named 'cif_core.dic' version 2.4.1 from 2010-06-29 (62
times).

'_geom_torsion_publ_flag' value 'Y' changed to 'y' according
to /home/saulius/struct/CIF-dictionaries/cif_core.dic dictionary
named 'cif_core.dic' version 2.4.1 from 2010-06-29 (2 times).

Automatic conversion script
Id: cif_fix_values 1715 2011-07-08 13:25:40Z adriana 
;
_cod_original_sg_symbol_H-M ' P -1 '
_cod_database_code 2012117
_cod_database_fobs_code 2012117

loop_
_symmetry_equiv_pos_as_xyz
'x, y, z'
'-x, -y, -z'

loop_
_atom_site_label
_atom_site_fract_x
_atom_site_fract_y
_atom_site_fract_z
_atom_site_U_iso_or_equiv
_atom_site_adp_type
_atom_site_calc_flag
_atom_site_refinement_flags
_atom_site_occupancy
_atom_site_disorder_assembly
_atom_site_disorder_group
_atom_site_type_symbol
Ni .82294(4) .27321(3) .25293(2) .04137(11) Uani d . 1 . . Ni
S1C .70021(9) -.11960(7) .25321(6) .0675(2) Uani d . 1 . . S
C1C .7278(3) .0229(3) .24860(17) .0457(6) Uani d . 1 . . C
N1C .7458(2) .1251(2) .24459(15) .0567(6) Uani d . 1 . . N
S1D .45217(8) .68917(7) .18791(5) .0607(2) Uani d . 1 . . S
C1D .5617(3) .5375(3) .21096(16) .0403(6) Uani d . 1 . . C
N1D .6381(2) .4286(2) .22766(15) .0554(6) Uani d . 1 . . N
N1A .9236(2) .31038(19) .11203(13) .0446(5) Uani d . 1 . . N
N2A .9381(2) .41592(17) .25843(13) .0365(5) Uani d . 1 . . N
C1A .9023(3) .2813(3) .0338(2) .0571(8) Uani d . 1 . . C
C2A 1.0101(4) .2774(3) -.0468(2) .0686(9) Uani d . 1 . . C
H2AA .9933 .2572 -.1011 .082 Uiso calc R 1 . . H
C3A 1.1365(4) .3027(3) -.0450(2) .0714(9) Uani d . 1 . . C
H3AA 1.2083 .2963 -.0971 .086 Uiso calc R 1 . . H
C4A 1.1594(3) .3386(3) .03490(18) .0539(7) Uani d . 1 . . C
C5A 1.0468(3) .3456(2) .11103(17) .0434(6) Uani d . 1 . . C
C6A 1.0578(3) .3959(2) .19040(16) .0394(6) Uani d . 1 . . C
C7A 1.1839(3) .4314(3) .19346(19) .0487(7) Uani d . 1 . . C
C8A 1.1833(3) .4878(3) .2698(2) .0592(8) Uani d . 1 . . C
H8AA 1.2674 .5055 .2778 .071 Uiso calc R 1 . . H
C9A 1.0596(3) .5171(3) .33280(19) .0579(8) Uani d . 1 . . C
H9AA 1.0570 .5602 .3818 .069 Uiso calc R 1 . . H
C10A .9363(3) .4832(2) .32459(17) .0425(6) Uani d . 1 . . C
C11A 1.2891(3) .3689(3) .0425(2) .0690(9) Uani d . 1 . . C
H11A 1.3659 .3600 -.0068 .083 Uiso calc R 1 . . H
C12A 1.3019(3) .4101(3) .1193(2) .0659(8) Uani d . 1 . . C
H12A 1.3893 .4249 .1239 .079 Uiso calc R 1 . . H
C13A .7642(4) .2495(3) .0321(2) .0785(10) Uani d . 1 . . C
H13D .6877 .2916 .0779 .118 Uiso calc R 1 . . H
H13E .7834 .1543 .0461 .118 Uiso calc R 1 . . H
H13F .7328 .2823 -.0289 .118 Uiso calc R 1 . . H
C14A .7957(3) .5283(2) .38971(17) .0536(7) Uani d . 1 . . C
H14A .7180 .5079 .3701 .080 Uiso calc R 1 . . H
H14B .7686 .6232 .3884 .080 Uiso calc R 1 . . H
H14C .8109 .4826 .4522 .080 Uiso calc R 1 . . H
N1B .7828(2) .23593(18) .40256(13) .0410(5) Uani d . 1 . . N
N2B 1.0319(2) .12763(18) .29239(13) .0398(5) Uani d . 1 . . N
C1B .6569(3) .2669(2) .46061(19) .0511(7) Uani d . 1 . . C
C2B .6573(3) .2699(3) .55492(19) .0611(8) Uani d . 1 . . C
H2BA .5681 .2927 .5940 .073 Uiso calc R 1 . . H
C3B .7867(4) .2399(3) .58968(19) .0583(8) Uani d . 1 . . C
H3BA .7858 .2457 .6518 .070 Uiso calc R 1 . . H
C4B .9219(3) .2002(2) .53210(17) .0484(7) Uani d . 1 . . C
C5B .9136(3) .1962(2) .43871(16) .0392(6) Uani d . 1 . . C
C6B 1.0467(3) .1447(2) .37892(16) .0397(6) Uani d . 1 . . C
C7B 1.1835(3) .1071(2) .41210(18) .0462(7) Uani d . 1 . . C
C8B 1.3095(3) .0537(3) .3503(2) .0571(8) Uani d . 1 . . C
H8BA 1.4035 .0359 .3661 .069 Uiso calc R 1 . . H
C9B 1.2935(3) .0281(3) .2673(2) .0569(8) Uani d . 1 . . C
H9BA 1.3767 -.0117 .2277 .068 Uiso calc R 1 . . H
C10B 1.1522(3) .0612(2) .24103(18) .0458(6) Uani d . 1 . . C
C11B 1.0621(4) .1616(3) .56350(19) .0583(8) Uani d . 1 . . C
H11B 1.0675 .1654 .6251 .070 Uiso calc R 1 . . H
C12B 1.1872(3) .1195(3) .5056(2) .0573(8) Uani d . 1 . . C
H12B 1.2781 .0980 .5271 .069 Uiso calc R 1 . . H
C13B .5130(3) .2994(3) .4232(2) .0746(9) Uani d . 1 . . C
H13A .5308 .2642 .3660 .112 Uiso calc R 1 . . H
H13B .4680 .3948 .4115 .112 Uiso calc R 1 . . H
H13C .4479 .2600 .4683 .112 Uiso calc R 1 . . H
C14B 1.1335(3) .0152(3) .15603(18) .0619(8) Uani d . 1 . . C
H14F 1.0305 .0457 .1480 .093 Uiso calc R 1 . . H
H14G 1.1695 -.0809 .1640 .093 Uiso calc R 1 . . H
H14D 1.1884 .0514 .1018 .093 Uiso calc R 1 . . H
O1WA .506(3) .0266(19) .0222(11) .170(7) Uiso d P .264(9) . . O
O1WB .379(3) .022(3) -.0311(15) .134(8) Uiso d P .140(9) . . O

loop_
_atom_site_aniso_label
_atom_site_aniso_U_11
_atom_site_aniso_U_22
_atom_site_aniso_U_33
_atom_site_aniso_U_12
_atom_site_aniso_U_13
_atom_site_aniso_U_23
Ni .0439(2) .03700(19) .0439(2) -.01291(15) -.00792(15) -.00539(13)
S1C .0765(6) .0493(5) .0867(6) -.0250(4) -.0174(5) -.0168(4)
C1C .0422(16) .0519(17) .0430(15) -.0104(14) -.0094(12) -.0113(12)
N1C .0631(16) .0514(15) .0621(15) -.0228(13) -.0136(12) -.0101(12)
S1D .0607(5) .0467(4) .0608(5) -.0077(4) .0036(4) -.0046(3)
C1D .0349(15) .0542(17) .0367(14) -.0185(13) -.0005(11) -.0136(11)
N1D .0470(14) .0560(15) .0613(15) -.0133(12) -.0087(12) -.0086(11)
N1A .0565(14) .0405(12) .0362(12) -.0114(11) -.0119(11) -.0061(9)
N2A .0407(12) .0297(11) .0367(11) -.0097(9) -.0033(10) -.0041(8)
C1A .075(2) .0462(17) .0507(18) -.0144(15) -.0213(16) -.0041(13)
C2A .101(3) .066(2) .0390(17) -.021(2) -.0140(18) -.0136(14)
C3A .088(3) .071(2) .0453(19) -.021(2) .0075(17) -.0081(14)
C4A .068(2) .0492(17) .0379(16) -.0124(15) .0017(15) -.0094(12)
C5A .0488(17) .0389(14) .0378(15) -.0124(13) -.0036(13) .0001(11)
C6A .0447(16) .0326(13) .0378(14) -.0118(12) -.0024(12) -.0021(10)
C7A .0464(17) .0485(16) .0525(17) -.0213(14) .0020(14) -.0072(12)
C8A .0580(19) .0635(19) .068(2) -.0320(16) -.0092(17) -.0124(15)
C9A .072(2) .0613(19) .0536(18) -.0346(17) -.0045(16) -.0174(14)
C10A .0520(17) .0306(13) .0439(15) -.0150(12) -.0037(13) -.0029(11)
C11A .064(2) .080(2) .059(2) -.0306(18) .0186(17) -.0122(16)
C12A .060(2) .076(2) .066(2) -.0338(17) .0059(17) -.0113(16)
C13A .101(3) .085(2) .063(2) -.035(2) -.0305(19) -.0126(17)
C14A .0668(19) .0412(15) .0521(17) -.0193(14) .0056(14) -.0139(12)
N1B .0449(13) .0340(11) .0437(12) -.0153(10) -.0007(11) -.0048(9)
N2B .0459(13) .0312(11) .0403(12) -.0108(10) -.0031(10) -.0057(9)
C1B .0545(19) .0437(16) .0555(18) -.0226(14) .0017(15) -.0048(12)
C2B .068(2) .0589(19) .0515(19) -.0265(17) .0166(16) -.0103(14)
C3B .084(2) .0545(18) .0381(16) -.0311(17) .0042(16) -.0063(12)
C4B .069(2) .0383(15) .0400(15) -.0229(14) -.0063(15) -.0016(11)
C5B .0494(16) .0308(13) .0398(14) -.0181(12) -.0043(13) -.0026(10)
C6B .0489(16) .0273(13) .0425(15) -.0136(12) -.0054(13) -.0022(10)
C7B .0508(18) .0344(14) .0542(17) -.0128(13) -.0155(14) -.0019(12)
C8B .0465(18) .0472(17) .077(2) -.0120(14) -.0160(16) -.0052(14)
C9B .0478(18) .0436(16) .069(2) -.0034(14) .0004(15) -.0116(14)
C10B .0522(18) .0317(14) .0489(16) -.0096(13) -.0061(14) -.0033(11)
C11B .084(2) .0494(17) .0466(17) -.0236(17) -.0224(17) -.0024(13)
C12B .065(2) .0469(17) .067(2) -.0189(15) -.0306(17) -.0021(14)
C13B .052(2) .093(3) .078(2) -.0308(18) .0095(17) -.0165(18)
C14B .075(2) .0485(17) .0544(18) -.0052(15) -.0061(15) -.0172(13)

loop_
_atom_type_symbol
_atom_type_description
_atom_type_scat_dispersion_real
_atom_type_scat_dispersion_imag
_atom_type_scat_source
Ni Ni .3393 1.1124 'International Tables Vol C Tables 4.2.6.8 and 6.1.1.4'
S S .1246 .1234 'International Tables Vol C Tables 4.2.6.8 and 6.1.1.4'
N N .0061 .0033 'International Tables Vol C Tables 4.2.6.8 and 6.1.1.4'
C C .0033 .0016 'International Tables Vol C Tables 4.2.6.8 and 6.1.1.4'
O O .0106 .0060 'International Tables Vol C Tables 4.2.6.8 and 6.1.1.4'
H H .0000 .0000 'International Tables Vol C Tables 4.2.6.8 and 6.1.1.4'

loop_
_geom_angle_atom_site_label_1
_geom_angle_atom_site_label_2
_geom_angle_atom_site_label_3
_geom_angle
_geom_angle_publ_flag
N1C Ni N1D 97.81(9) y
N1C Ni N1A 100.37(9) y
N1D Ni N1A 91.63(8) y
N1C Ni N1B 90.97(8) y
N1D Ni N1B 99.07(8) y
N1A Ni N1B 163.24(8) y
N1C Ni N2B 91.01(8) y
N1D Ni N2B 170.31(8) y
N1A Ni N2B 90.71(7) y
N1B Ni N2B 76.67(7) y
N1C Ni N2A 172.14(8) y
N1D Ni N2A 89.55(8) y
N1A Ni N2A 76.56(8) y
N1B Ni N2A 90.58(7) y
N2B Ni N2A 81.85(7) y
N1C C1C S1C 179.0(2) y
C1C N1C Ni 165.4(2) n
N1D C1D S1D 178.9(2) y
C1D N1D Ni 159.8(2) n
C1A N1A C5A 118.2(2) n
C1A N1A Ni 130.6(2) n
C5A N1A Ni 109.80(16) n
C10A N2A C6A 117.8(2) n
C10A N2A Ni 132.44(16) n
C6A N2A Ni 106.91(15) n
N1A C1A C2A 120.8(3) n
N1A C1A C13A 119.0(3) n
C2A C1A C13A 120.3(3) n
C3A C2A C1A 120.6(3) n
C2A C3A C4A 119.9(3) n
C3A C4A C5A 117.0(3) n
C3A C4A C11A 123.7(3) n
C5A C4A C11A 119.4(3) n
N1A C5A C4A 123.2(3) n
N1A C5A C6A 117.8(2) n
C4A C5A C6A 118.9(3) n
N2A C6A C7A 122.7(2) n
N2A C6A C5A 117.2(2) n
C7A C6A C5A 120.0(2) n
C8A C7A C6A 117.0(3) n
C8A C7A C12A 123.7(3) n
C6A C7A C12A 119.3(3) n
C9A C8A C7A 119.7(3) n
C8A C9A C10A 120.5(3) n
N2A C10A C9A 121.6(2) n
N2A C10A C14A 118.9(2) n
C9A C10A C14A 119.4(2) n
C12A C11A C4A 121.2(3) n
C11A C12A C7A 120.8(3) n
C1B N1B C5B 118.4(2) n
C1B N1B Ni 130.65(17) n
C5B N1B Ni 109.74(15) n
C10B N2B C6B 118.0(2) n
C10B N2B Ni 131.34(16) n
C6B N2B Ni 107.53(15) n
N1B C1B C2B 121.2(3) n
N1B C1B C13B 118.9(2) n
C2B C1B C13B 119.9(3) n
C3B C2B C1B 120.5(3) n
C2B C3B C4B 120.1(3) n
C3B C4B C5B 116.4(3) n
C3B C4B C11B 123.9(3) n
C5B C4B C11B 119.6(3) n
N1B C5B C4B 123.0(2) n
N1B C5B C6B 117.8(2) n
C4B C5B C6B 119.2(2) n
N2B C6B C7B 123.2(2) n
N2B C6B C5B 117.0(2) n
C7B C6B C5B 119.7(2) n
C6B C7B C8B 116.5(2) n
C6B C7B C12B 119.2(3) n
C8B C7B C12B 124.1(3) n
C9B C8B C7B 119.7(3) n
C8B C9B C10B 120.3(3) n
N2B C10B C9B 121.3(2) n
N2B C10B C14B 118.6(2) n
C9B C10B C14B 120.0(3) n
C12B C11B C4B 120.9(3) n
C11B C12B C7B 121.2(3) n

loop_
_geom_bond_atom_site_label_1
_geom_bond_atom_site_label_2
_geom_bond_site_symmetry_2
_geom_bond_distance
_geom_bond_publ_flag
Ni N1C . 2.011(2) y
Ni N1D . 2.022(2) y
Ni N1A . 2.138(2) y
Ni N1B . 2.1419(19) y
Ni N2B . 2.1886(19) y
Ni N2A . 2.2054(19) y
S1C C1C . 1.629(3) y
C1C N1C . 1.158(3) y
S1D C1D . 1.620(3) y
C1D N1D . 1.157(3) y
N1A C1A . 1.328(3) n
N1A C5A . 1.366(3) n
N2A C10A . 1.328(3) n
N2A C6A . 1.370(3) n
C1A C2A . 1.423(4) n
C1A C13A . 1.495(4) n
C2A C3A . 1.348(4) n
C3A C4A . 1.393(4) n
C4A C5A . 1.404(3) n
C4A C11A . 1.431(4) n
C5A C6A . 1.425(3) n
C6A C7A . 1.409(3) n
C7A C8A . 1.387(4) n
C7A C12A . 1.417(4) n
C8A C9A . 1.357(4) n
C9A C10A . 1.396(3) n
C10A C14A . 1.504(3) n
C11A C12A . 1.343(4) n
N1B C1B . 1.333(3) n
N1B C5B . 1.365(3) n
N2B C10B . 1.330(3) n
N2B C6B . 1.368(3) n
C1B C2B . 1.399(4) n
C1B C13B . 1.500(4) n
C2B C3B . 1.356(4) n
C3B C4B . 1.403(4) n
C4B C5B . 1.406(3) n
C4B C11B . 1.417(4) n
C5B C6B . 1.426(3) n
C6B C7B . 1.399(3) n
C7B C8B . 1.405(4) n
C7B C12B . 1.423(4) n
C8B C9B . 1.359(4) n
C9B C10B . 1.401(4) n
C10B C14B . 1.504(3) n
C11B C12B . 1.341(4) n

loop_
_geom_torsion_atom_site_label_1
_geom_torsion_atom_site_label_2
_geom_torsion_atom_site_label_3
_geom_torsion_atom_site_label_4
_geom_torsion
_geom_torsion_publ_flag
N1A C5A C6A N2A -5.6(3) y
N1B C5B C6B N2B -5.6(3) y
